data_1008661
loop_
_publ_author_name
'Huang, Q'
'Soubeyroux, J L'
'Chmaissem, O'
'Natali Sora, I'
'Santoro, A'
'Cava, R J'
'Krajewski, J J'
'Peck, W F jr'

_publ_section_title
;
Neutron powder diffraction study of the crystal structures of
Sr~2~RuO~4~ and Sr~2~IrO~4~ at room temperature and at 10K
;
_journal_coden_ASTM JSSCBI
_journal_name_full 'Journal of Solid State Chemistry'
_journal_page_first 355
_journal_page_last 361
_journal_paper_doi 10.1006/jssc.1994.1316
_journal_volume 112
_journal_year 1994
_chemical_formula_structural 'Sr2 Ir O4'
_chemical_formula_sum 'Ir O4 Sr2'
_chemical_name_systematic 'Distrontium iridium(IV) oxide'
_space_group_IT_number 142
_symmetry_cell_setting tetragonal
_symmetry_space_group_name_Hall 'I 4bw 2aw -1bw'
_symmetry_space_group_name_H-M 'I 41/a c d :1'
_cell_angle_alpha 90
_cell_angle_beta 90
_cell_angle_gamma 90
_cell_formula_units_Z 8
_cell_length_a 5.4994(1)
_cell_length_b 5.4994(1)
_cell_length_c 25.78409(80)
_cell_volume 779.8
_refine_ls_R_factor_all 0.079
_cod_original_sg_symbol_H-M 'I 41/a c d S'
_cod_database_code 1008661

loop_
_symmetry_equiv_pos_as_xyz
x,y,z
x,-y,1/2+z
x,1/2+y,1/4-z
x,1/2-y,3/4-z
-x,-y,z
-x,y,1/2+z
-x,1/2-y,1/4-z
-x,1/2+y,3/4-z
-y,x,-z
y,x,1/2-z
1/2-y,x,3/4+z
1/2+y,x,1/4+z
y,-x,-z
-y,-x,1/2-z
1/2+y,-x,3/4+z
1/2-y,-x,1/4+z
1/2+x,1/2+y,1/2+z
1/2+x,1/2-y,z
1/2+x,y,3/4-z
1/2+x,-y,1/4-z
1/2-x,1/2-y,1/2+z
1/2-x,1/2+y,z
1/2-x,-y,3/4-z
1/2-x,y,1/4-z
1/2-y,1/2+x,1/2-z
1/2+y,1/2+x,-z
-y,1/2+x,1/4+z
y,1/2+x,3/4+z
1/2+y,1/2-x,1/2-z
1/2-y,1/2-x,-z
y,1/2-x,1/4+z
-y,1/2-x,3/4+z

loop_
_atom_site_label
_atom_site_type_symbol
_atom_site_symmetry_multiplicity
_atom_site_Wyckoff_symbol
_atom_site_fract_x
_atom_site_fract_y
_atom_site_fract_z
_atom_site_occupancy
_atom_site_attached_hydrogens
_atom_site_calc_flag
Sr1 Sr2+ 16 d 0. 0. 0.17537(8) 1. 0 d
Ir1 Ir4+ 8 a 0. 0. 0. 1. 0 d
O1 O2- 16 f 0.1998(4) 0.1998(4) 0.25 0.833(8) 0 d
O2 O2- 16 f 0.3002(4) 0.3002(4) 0.25 0.167(8) 0 d
O3 O2- 16 d 0. 0. 0.0802(1) 1. 0 d

loop_
_atom_type_symbol
_atom_type_oxidation_number
Sr2+ 2.000
Ir4+ 4.000
O2- -2.000
